data_4315766
loop_
_publ_author_name
'Anukul Jana'
'Herbert W. Roesky'
'Carola Schulzke'
'Prinson P. Samuel'
'Alexander D\"oring'

_publ_section_title
;
 Synthesis and Reaction of Monomeric Germanium(II) and Lead(II)
 Dimethylamide and the Synthesis of Germanium(II) Hydrazide by Clevage of
 one N-H bond of Hydrazine
;
_journal_name_full 'Inorganic Chemistry'
_journal_page_first 5554
_journal_page_last 5559
_journal_paper_doi 10.1021/ic1003808
_journal_volume 49
_journal_year 2010
_chemical_formula_sum 'C64 H96 N4 Pb'
_chemical_formula_weight 1128.64
_chemical_name_systematic
;
 ?
;
_space_group_IT_number 19
_symmetry_cell_setting orthorhombic
_symmetry_space_group_name_Hall 'P 2ac 2ab'
_symmetry_space_group_name_H-M 'P 21 21 21'
_atom_sites_solution_hydrogens geom
_atom_sites_solution_primary direct
_atom_sites_solution_secondary difmap
_audit_creation_method SHELXL-97
_cell_angle_alpha 90.00
_cell_angle_beta 90.00
_cell_angle_gamma 90.00
_cell_formula_units_Z 4
_cell_length_a 15.632(3)
_cell_length_b 17.187(3)
_cell_length_c 22.730(5)
_cell_measurement_reflns_used 26221
_cell_measurement_temperature 133(2)
_cell_measurement_theta_max 51.8
_cell_measurement_theta_min 2.6
_cell_volume 6107(2)
_computing_structure_refinement 'SHELXL-97 (Sheldrick, 1997)'
_diffrn_ambient_temperature 133(2)
_diffrn_measured_fraction_theta_full 0.990
_diffrn_measured_fraction_theta_max 0.990
_diffrn_measurement_device_type IPDSII
_diffrn_radiation_monochromator graphite
_diffrn_radiation_source 'fine-focus sealed tube'
_diffrn_radiation_type MoK\a
_diffrn_radiation_wavelength 0.71073
_diffrn_reflns_av_R_equivalents 0.0575
_diffrn_reflns_av_sigmaI/netI 0.0818
_diffrn_reflns_limit_h_max 19
_diffrn_reflns_limit_h_min -19
_diffrn_reflns_limit_k_max 18
_diffrn_reflns_limit_k_min -21
_diffrn_reflns_limit_l_max 27
_diffrn_reflns_limit_l_min -23
_diffrn_reflns_number 26179
_diffrn_reflns_theta_full 25.94
_diffrn_reflns_theta_max 25.94
_diffrn_reflns_theta_min 1.49
_exptl_absorpt_coefficient_mu 2.802
_exptl_absorpt_correction_T_max 0.7099
_exptl_absorpt_correction_T_min 0.7025
_exptl_absorpt_correction_type numerical
_exptl_absorpt_process_details 'face indexed'
_exptl_crystal_colour yellow
_exptl_crystal_density_diffrn 1.229
_exptl_crystal_density_method 'not measured'
_exptl_crystal_description block
_exptl_crystal_F_000 2364
_exptl_crystal_size_max 0.11
_exptl_crystal_size_mid 0.10
_exptl_crystal_size_min 0.10
_refine_diff_density_max 1.665
_refine_diff_density_min -1.331
_refine_diff_density_rms 0.101
_refine_ls_abs_structure_details 'Flack H D (1983), Acta Cryst. A39, 876-881'
_refine_ls_abs_structure_Flack -0.015(7)
_refine_ls_extinction_method none
_refine_ls_goodness_of_fit_ref 1.030
_refine_ls_hydrogen_treatment constr
_refine_ls_matrix_type full
_refine_ls_number_parameters 622
_refine_ls_number_reflns 11787
_refine_ls_number_restraints 0
_refine_ls_restrained_S_all 1.030
_refine_ls_R_factor_all 0.0643
_refine_ls_R_factor_gt 0.0475
_refine_ls_shift/su_max 0.017
_refine_ls_shift/su_mean 0.000
_refine_ls_structure_factor_coef Fsqd
_refine_ls_weighting_details 'calc w=1/[\s^2^(Fo^2^)+(0.0277P)^2^+0.0000P] where P=(Fo^2^+2Fc^2^)/3'
_refine_ls_weighting_scheme calc
_refine_ls_wR_factor_gt 0.0768
_refine_ls_wR_factor_ref 0.0809
_reflns_number_gt 9916
_reflns_number_total 11787
_reflns_threshold_expression >2sigma(I)
_cod_data_source_file ic1003808_si_001_4.cif
_cod_data_source_block ja53
_cod_database_code 4315766

loop_
_symmetry_equiv_pos_as_xyz
'x, y, z'
'-x+1/2, -y, z+1/2'
'x+1/2, -y+1/2, -z'
'-x, y+1/2, -z+1/2'

loop_
_atom_site_label
_atom_site_type_symbol
_atom_site_fract_x
_atom_site_fract_y
_atom_site_fract_z
_atom_site_U_iso_or_equiv
_atom_site_adp_type
_atom_site_occupancy
_atom_site_symmetry_multiplicity
_atom_site_calc_flag
_atom_site_refinement_flags
_atom_site_disorder_assembly
_atom_site_disorder_group
Pb1 Pb 0.176295(15) 0.082759(16) 0.094056(12) 0.02300(6) Uani 1 1 d . . .
N1 N 0.0949(3) 0.1826(3) 0.1371(2) 0.0257(13) Uani 1 1 d . . .
N2 N 0.1863(3) 0.1711(3) 0.0158(2) 0.0223(11) Uani 1 1 d . . .
N3 N 0.0826(3) -0.0059(3) 0.0579(2) 0.0248(12) Uani 1 1 d . . .
N4 N -0.1798(4) -0.0072(3) -0.0052(2) 0.0313(12) Uani 1 1 d . . .
C1 C 0.0705(4) 0.1657(4) 0.1974(3) 0.0266(15) Uani 1 1 d . . .
C2 C -0.0161(4) 0.1540(4) 0.2124(3) 0.0293(15) Uani 1 1 d . . .
C3 C -0.0350(5) 0.1365(4) 0.2712(3) 0.0357(17) Uani 1 1 d . . .
H3 H -0.0929 0.1283 0.2822 0.043 Uiso 1 1 calc R . .
C4 C 0.0268(5) 0.1308(5) 0.3127(3) 0.0397(19) Uani 1 1 d . . .
H4 H 0.0116 0.1185 0.3521 0.048 Uiso 1 1 calc R . .
C5 C 0.1109(5) 0.1427(5) 0.2984(4) 0.038(2) Uani 1 1 d . . .
H5 H 0.1534 0.1386 0.3281 0.046 Uiso 1 1 calc R . .
C6 C 0.1355(5) 0.1608(4) 0.2403(3) 0.0315(17) Uani 1 1 d . . .
C7 C -0.0896(4) 0.1645(4) 0.1688(3) 0.0323(16) Uani 1 1 d . . .
H7 H -0.0653 0.1821 0.1303 0.039 Uiso 1 1 calc R . .
C8 C -0.1389(4) 0.0894(5) 0.1588(3) 0.0362(16) Uani 1 1 d . . .
H8A H -0.1844 0.0984 0.1299 0.054 Uiso 1 1 calc R . .
H8B H -0.1642 0.0721 0.1960 0.054 Uiso 1 1 calc R . .
H8C H -0.0999 0.0493 0.1440 0.054 Uiso 1 1 calc R . .
C9 C -0.1535(5) 0.2257(5) 0.1903(4) 0.045(2) Uani 1 1 d . . .
H9A H -0.1236 0.2749 0.1974 0.067 Uiso 1 1 calc R . .
H9B H -0.1803 0.2079 0.2268 0.067 Uiso 1 1 calc R . .
H9C H -0.1977 0.2336 0.1602 0.067 Uiso 1 1 calc R . .
C10 C 0.2283(4) 0.1787(5) 0.2272(4) 0.0364(19) Uani 1 1 d . . .
H10 H 0.2330 0.1902 0.1842 0.044 Uiso 1 1 calc R . .
C11 C 0.2853(5) 0.1093(5) 0.2404(4) 0.054(2) Uani 1 1 d . . .
H11A H 0.3447 0.1221 0.2304 0.081 Uiso 1 1 calc R . .
H11B H 0.2666 0.0646 0.2169 0.081 Uiso 1 1 calc R . .
H11C H 0.2815 0.0963 0.2823 0.081 Uiso 1 1 calc R . .
C12 C 0.2591(5) 0.2501(6) 0.2603(4) 0.055(2) Uani 1 1 d . . .
H12A H 0.3190 0.2604 0.2503 0.083 Uiso 1 1 calc R . .
H12B H 0.2540 0.2410 0.3028 0.083 Uiso 1 1 calc R . .
H12C H 0.2240 0.2951 0.2493 0.083 Uiso 1 1 calc R . .
C13 C 0.0562(5) 0.3179(5) 0.1583(4) 0.0342(18) Uani 1 1 d . . .
H13A H 0.0369 0.2941 0.1952 0.051 Uiso 1 1 calc R . .
H13B H 0.0080 0.3443 0.1393 0.051 Uiso 1 1 calc R . .
H13C H 0.1015 0.3557 0.1667 0.051 Uiso 1 1 calc R . .
C14 C 0.0904(4) 0.2555(4) 0.1180(3) 0.0259(16) Uani 1 1 d . . .
C15 C 0.1202(4) 0.2821(4) 0.0632(3) 0.0267(16) Uani 1 1 d . . .
H15 H 0.1068 0.3351 0.0554 0.032 Uiso 1 1 calc R . .
C16 C 0.1654(4) 0.2461(4) 0.0182(3) 0.0265(14) Uani 1 1 d . . .
C17 C 0.1911(5) 0.3000(4) -0.0318(3) 0.0346(18) Uani 1 1 d . . .
H17A H 0.2235 0.2706 -0.0613 0.052 Uiso 1 1 calc R . .
H17B H 0.2268 0.3423 -0.0164 0.052 Uiso 1 1 calc R . .
H17C H 0.1397 0.3219 -0.0500 0.052 Uiso 1 1 calc R . .
C18 C 0.2417(4) 0.1417(4) -0.0292(3) 0.0243(14) Uani 1 1 d . . .
C19 C 0.3285(5) 0.1359(4) -0.0168(3) 0.0315(14) Uani 1 1 d . . .
C20 C 0.3823(4) 0.1029(4) -0.0599(3) 0.0328(18) Uani 1 1 d . . .
H20 H 0.4418 0.0983 -0.0522 0.039 Uiso 1 1 calc R . .
C21 C 0.3504(4) 0.0774(6) -0.1129(3) 0.0385(18) Uani 1 1 d . . .
H21 H 0.3876 0.0550 -0.1413 0.046 Uiso 1 1 calc R . .
C22 C 0.2648(4) 0.0843(6) -0.1244(3) 0.0358(16) Uani 1 1 d . . .
H22 H 0.2432 0.0662 -0.1610 0.043 Uiso 1 1 calc R . .
C23 C 0.2081(4) 0.1174(4) -0.0838(3) 0.0267(15) Uani 1 1 d . . .
C24 C 0.3682(4) 0.1673(5) 0.0403(3) 0.0333(17) Uani 1 1 d . . .
H24 H 0.3203 0.1799 0.0678 0.040 Uiso 1 1 calc R . .
C25 C 0.4160(5) 0.2412(5) 0.0286(4) 0.047(2) Uani 1 1 d . . .
H25A H 0.4408 0.2605 0.0654 0.070 Uiso 1 1 calc R . .
H25B H 0.3766 0.2802 0.0127 0.070 Uiso 1 1 calc R . .
H25C H 0.4617 0.2312 0.0001 0.070 Uiso 1 1 calc R . .
C26 C 0.4256(5) 0.1082(5) 0.0709(4) 0.046(2) Uani 1 1 d . . .
H26A H 0.3936 0.0600 0.0776 0.069 Uiso 1 1 calc R . .
H26B H 0.4448 0.1293 0.1087 0.069 Uiso 1 1 calc R . .
H26C H 0.4755 0.0973 0.0461 0.069 Uiso 1 1 calc R . .
C27 C 0.1144(4) 0.1276(5) -0.1012(4) 0.0363(18) Uani 1 1 d . . .
H27 H 0.0835 0.1519 -0.0673 0.044 Uiso 1 1 calc R . .
C28 C 0.1061(5) 0.1824(6) -0.1547(4) 0.048(2) Uani 1 1 d . . .
H28A H 0.1332 0.2324 -0.1457 0.072 Uiso 1 1 calc R . .
H28B H 0.0454 0.1907 -0.1636 0.072 Uiso 1 1 calc R . .
H28C H 0.1344 0.1588 -0.1888 0.072 Uiso 1 1 calc R . .
C29 C 0.0716(5) 0.0510(5) -0.1152(4) 0.042(2) Uani 1 1 d . . .
H29A H 0.0118 0.0603 -0.1261 0.063 Uiso 1 1 calc R . .
H29B H 0.0739 0.0170 -0.0806 0.063 Uiso 1 1 calc R . .
H29C H 0.1014 0.0259 -0.1481 0.063 Uiso 1 1 calc R . .
C30 C 0.1114(3) -0.0834(5) 0.0738(3) 0.0228(12) Uani 1 1 d . . .
C31 C 0.0821(4) -0.1176(4) 0.1277(3) 0.0285(16) Uani 1 1 d . . .
C32 C 0.1075(5) -0.1914(5) 0.1410(4) 0.044(2) Uani 1 1 d . . .
H32 H 0.0883 -0.2142 0.1767 0.053 Uiso 1 1 calc R . .
C33 C 0.1589(5) -0.2331(5) 0.1052(4) 0.059(3) Uani 1 1 d . . .
H33 H 0.1728 -0.2855 0.1147 0.071 Uiso 1 1 calc R . .
C34 C 0.1913(5) -0.1995(4) 0.0546(4) 0.047(2) Uani 1 1 d . . .
H34 H 0.2294 -0.2282 0.0305 0.056 Uiso 1 1 calc R . .
C35 C 0.1690(5) -0.1246(4) 0.0388(3) 0.0335(15) Uani 1 1 d . . .
C36 C 0.0229(4) -0.0734(5) 0.1691(3) 0.0337(17) Uani 1 1 d . . .
H36 H 0.0100 -0.0217 0.1510 0.040 Uiso 1 1 calc R . .
C37 C 0.0655(5) -0.0592(5) 0.2284(4) 0.046(2) Uani 1 1 d . . .
H37A H 0.1197 -0.0318 0.2225 0.070 Uiso 1 1 calc R . .
H37B H 0.0764 -0.1092 0.2478 0.070 Uiso 1 1 calc R . .
H37C H 0.0277 -0.0276 0.2532 0.070 Uiso 1 1 calc R . .
C38 C -0.0624(5) -0.1181(6) 0.1763(4) 0.051(2) Uani 1 1 d . . .
H38A H -0.0997 -0.0900 0.2036 0.076 Uiso 1 1 calc R . .
H38B H -0.0509 -0.1703 0.1917 0.076 Uiso 1 1 calc R . .
H38C H -0.0907 -0.1224 0.1379 0.076 Uiso 1 1 calc R . .
C39 C 0.2046(4) -0.0908(5) -0.0183(3) 0.0399(18) Uani 1 1 d . . .
H39 H 0.1857 -0.0354 -0.0209 0.048 Uiso 1 1 calc R . .
C40 C 0.1703(7) -0.1328(5) -0.0712(4) 0.059(2) Uani 1 1 d . . .
H40A H 0.1940 -0.1093 -0.1070 0.088 Uiso 1 1 calc R . .
H40B H 0.1078 -0.1287 -0.0719 0.088 Uiso 1 1 calc R . .
H40C H 0.1869 -0.1877 -0.0693 0.088 Uiso 1 1 calc R . .
C41 C 0.3036(5) -0.0917(6) -0.0183(4) 0.060(2) Uani 1 1 d . . .
H41A H 0.3248 -0.0641 0.0165 0.090 Uiso 1 1 calc R . .
H41B H 0.3248 -0.0658 -0.0539 0.090 Uiso 1 1 calc R . .
H41C H 0.3240 -0.1456 -0.0176 0.090 Uiso 1 1 calc R . .
C42 C -0.0265(3) 0.0804(5) 0.0224(3) 0.0276(13) Uani 1 1 d . . .
H42A H 0.0168 0.1176 0.0359 0.041 Uiso 1 1 calc R . .
H42B H -0.0798 0.0886 0.0444 0.041 Uiso 1 1 calc R . .
H42C H -0.0371 0.0881 -0.0196 0.041 Uiso 1 1 calc R . .
C43 C 0.0046(4) -0.0001(4) 0.0326(3) 0.0263(15) Uani 1 1 d . . .
C44 C -0.0430(4) -0.0638(4) 0.0172(3) 0.0279(17) Uani 1 1 d . . .
H44 H -0.0155 -0.1127 0.0220 0.034 Uiso 1 1 calc R . .
C45 C -0.1285(4) -0.0667(4) -0.0052(3) 0.0313(17) Uani 1 1 d . . .
C46 C -0.1552(4) -0.1461(5) -0.0275(4) 0.046(2) Uani 1 1 d . . .
H46A H -0.2142 -0.1437 -0.0420 0.069 Uiso 1 1 calc R . .
H46B H -0.1516 -0.1840 0.0046 0.069 Uiso 1 1 calc R . .
H46C H -0.1171 -0.1621 -0.0595 0.069 Uiso 1 1 calc R . .
C47 C -0.2656(4) -0.0157(4) -0.0242(3) 0.0321(17) Uani 1 1 d . . .
C48 C -0.2867(4) -0.0055(4) -0.0844(4) 0.0370(19) Uani 1 1 d . . .
C49 C -0.3724(4) -0.0124(4) -0.0995(4) 0.0405(19) Uani 1 1 d . . .
H49 H -0.3885 -0.0062 -0.1395 0.049 Uiso 1 1 calc R . .
C50 C -0.4349(5) -0.0278(5) -0.0584(4) 0.043(2) Uani 1 1 d . . .
H50 H -0.4930 -0.0331 -0.0701 0.052 Uiso 1 1 calc R . .
C51 C -0.4126(5) -0.0352(5) -0.0010(4) 0.042(2) Uani 1 1 d . . .
H51 H -0.4563 -0.0446 0.0272 0.050 Uiso 1 1 calc R . .
C52 C -0.3297(5) -0.0296(4) 0.0179(3) 0.0369(17) Uani 1 1 d . . .
C53 C -0.2183(5) 0.0150(5) -0.1285(4) 0.044(2) Uani 1 1 d . . .
H53 H -0.1658 -0.0149 -0.1174 0.053 Uiso 1 1 calc R . .
C54 C -0.1958(5) 0.1010(5) -0.1248(4) 0.054(2) Uani 1 1 d . . .
H54A H -0.1818 0.1144 -0.0840 0.082 Uiso 1 1 calc R . .
H54B H -0.2447 0.1321 -0.1379 0.082 Uiso 1 1 calc R . .
H54C H -0.1464 0.1117 -0.1500 0.082 Uiso 1 1 calc R . .
C55 C -0.2405(7) -0.0071(7) -0.1916(4) 0.070(3) Uani 1 1 d . . .
H55A H -0.1930 0.0073 -0.2176 0.105 Uiso 1 1 calc R . .
H55B H -0.2923 0.0206 -0.2037 0.105 Uiso 1 1 calc R . .
H55C H -0.2502 -0.0633 -0.1940 0.105 Uiso 1 1 calc R . .
C56 C -0.3066(4) -0.0405(5) 0.0825(3) 0.039(2) Uani 1 1 d . . .
H56 H -0.2464 -0.0220 0.0878 0.047 Uiso 1 1 calc R . .
C57 C -0.3096(8) -0.1255(5) 0.1011(5) 0.072(3) Uani 1 1 d . . .
H57A H -0.2937 -0.1298 0.1427 0.107 Uiso 1 1 calc R . .
H57B H -0.2694 -0.1557 0.0771 0.107 Uiso 1 1 calc R . .
H57C H -0.3676 -0.1457 0.0955 0.107 Uiso 1 1 calc R . .
C58 C -0.3627(5) 0.0059(6) 0.1243(4) 0.052(2) Uani 1 1 d . . .
H58A H -0.3436 -0.0027 0.1648 0.078 Uiso 1 1 calc R . .
H58B H -0.4222 -0.0110 0.1201 0.078 Uiso 1 1 calc R . .
H58C H -0.3583 0.0614 0.1148 0.078 Uiso 1 1 calc R . .
C59 C 0.3404(10) 0.9033(9) 0.1686(6) 0.112(5) Uani 1 1 d . . .
H59A H 0.3503 0.9571 0.1562 0.168 Uiso 1 1 calc R . .
H59B H 0.3287 0.9020 0.2109 0.168 Uiso 1 1 calc R . .
H59C H 0.2913 0.8820 0.1472 0.168 Uiso 1 1 calc R . .
C60 C 0.4132(11) 0.8585(11) 0.1564(12) 0.165(10) Uani 1 1 d . . .
H60A H 0.4637 0.8833 0.1748 0.198 Uiso 1 1 calc R . .
H60B H 0.4228 0.8577 0.1133 0.198 Uiso 1 1 calc R . .
C61 C 0.4054(11) 0.7700(13) 0.1799(7) 0.131(7) Uani 1 1 d . . .
H61A H 0.3892 0.7704 0.2220 0.157 Uiso 1 1 calc R . .
H61B H 0.3598 0.7427 0.1578 0.157 Uiso 1 1 calc R . .
C62 C 0.4812(12) 0.7306(13) 0.1732(9) 0.143(7) Uani 1 1 d . . .
H62A H 0.5262 0.7585 0.1954 0.172 Uiso 1 1 calc R . .
H62B H 0.4974 0.7318 0.1311 0.172 Uiso 1 1 calc R . .
C63 C 0.4800(12) 0.6441(13) 0.1940(10) 0.151(8) Uani 1 1 d . . .
H63A H 0.4413 0.6157 0.1670 0.181 Uiso 1 1 calc R . .
H63B H 0.5382 0.6231 0.1874 0.181 Uiso 1 1 calc R . .
C64 C 0.4574(10) 0.6243(11) 0.2486(8) 0.132(7) Uani 1 1 d . . .
H64A H 0.4589 0.5676 0.2526 0.198 Uiso 1 1 calc R . .
H64B H 0.3993 0.6431 0.2566 0.198 Uiso 1 1 calc R . .
H64C H 0.4973 0.6478 0.2767 0.198 Uiso 1 1 calc R . .

loop_
_atom_site_aniso_label
_atom_site_aniso_U_11
_atom_site_aniso_U_22
_atom_site_aniso_U_33
_atom_site_aniso_U_23
_atom_site_aniso_U_13
_atom_site_aniso_U_12
Pb1 0.02210(8) 0.02473(9) 0.02218(9) 0.00077(15) -0.00103(13) -0.00043(13)
N1 0.027(3) 0.031(3) 0.020(3) -0.007(3) 0.002(2) 0.004(2)
N2 0.024(3) 0.026(3) 0.017(2) 0.000(2) 0.005(2) -0.001(2)
N3 0.025(3) 0.023(3) 0.027(3) -0.006(3) -0.002(2) -0.004(2)
N4 0.028(3) 0.032(3) 0.034(3) -0.001(2) -0.010(3) -0.004(3)
C1 0.037(3) 0.026(4) 0.017(3) -0.003(3) 0.002(3) 0.007(3)
C2 0.032(3) 0.024(4) 0.032(4) 0.001(3) 0.007(3) -0.003(3)
C3 0.042(4) 0.036(4) 0.029(4) -0.003(3) 0.013(3) -0.007(3)
C4 0.058(5) 0.042(5) 0.020(4) 0.006(3) 0.007(4) -0.002(4)
C5 0.051(5) 0.041(5) 0.024(4) 0.002(4) -0.005(4) -0.005(4)
C6 0.037(4) 0.031(4) 0.026(4) 0.003(3) -0.005(3) 0.002(3)
C7 0.027(3) 0.038(4) 0.032(4) -0.002(3) 0.006(3) -0.005(3)
C8 0.036(3) 0.028(4) 0.044(4) -0.003(4) 0.000(3) 0.001(3)
C9 0.041(5) 0.041(5) 0.053(5) -0.006(4) 0.000(4) 0.004(3)
C10 0.034(4) 0.045(5) 0.030(4) -0.003(4) -0.009(3) -0.001(3)
C11 0.049(4) 0.070(7) 0.042(5) -0.002(4) -0.009(4) 0.005(4)
C12 0.049(5) 0.069(6) 0.048(5) -0.007(5) -0.016(4) -0.006(4)
C13 0.042(4) 0.029(4) 0.031(4) 0.002(4) 0.006(3) -0.001(3)
C14 0.017(3) 0.031(4) 0.030(4) -0.008(3) -0.008(3) -0.002(3)
C15 0.024(3) 0.026(4) 0.029(4) -0.001(3) 0.000(3) -0.001(3)
C16 0.019(3) 0.038(4) 0.022(3) 0.000(3) -0.002(3) -0.001(3)
C17 0.040(5) 0.031(4) 0.033(4) 0.009(3) 0.013(3) 0.002(3)
C18 0.030(3) 0.019(3) 0.024(4) 0.004(3) 0.010(3) -0.002(3)
C19 0.034(3) 0.030(3) 0.030(4) 0.002(3) 0.006(4) -0.003(4)
C20 0.027(3) 0.033(5) 0.039(4) 0.002(3) 0.009(3) 0.001(3)
C21 0.036(3) 0.041(4) 0.039(4) 0.000(4) 0.017(3) 0.002(4)
C22 0.045(4) 0.033(4) 0.030(4) 0.001(4) 0.004(3) -0.002(4)
C23 0.036(3) 0.024(3) 0.020(4) 0.004(3) 0.005(3) 0.002(2)
C24 0.024(3) 0.042(5) 0.034(4) 0.000(4) -0.001(3) 0.003(3)
C25 0.038(4) 0.042(5) 0.061(6) -0.011(4) 0.013(4) -0.013(4)
C26 0.047(4) 0.049(5) 0.043(5) -0.007(4) -0.009(4) 0.000(4)
C27 0.035(3) 0.048(4) 0.026(5) 0.003(4) 0.008(4) 0.007(3)
C28 0.047(5) 0.057(6) 0.039(5) 0.001(5) -0.012(4) 0.014(4)
C29 0.036(4) 0.058(5) 0.034(4) -0.007(4) 0.000(3) -0.004(4)
C30 0.023(2) 0.016(3) 0.029(3) 0.002(4) -0.007(2) 0.002(3)
C31 0.033(3) 0.022(4) 0.031(4) 0.003(3) -0.004(3) 0.000(3)
C32 0.050(4) 0.043(5) 0.040(5) 0.019(4) 0.012(4) 0.008(4)
C33 0.077(6) 0.030(4) 0.070(7) 0.005(4) 0.044(6) 0.029(4)
C34 0.054(5) 0.031(4) 0.054(5) 0.001(4) 0.023(4) 0.016(4)
C35 0.035(3) 0.033(4) 0.032(4) 0.000(3) -0.002(4) 0.005(4)
C36 0.043(4) 0.027(4) 0.031(4) 0.011(4) 0.008(3) 0.009(3)
C37 0.061(5) 0.040(5) 0.038(5) 0.002(4) -0.004(4) -0.001(4)
C38 0.045(4) 0.056(6) 0.051(6) 0.011(5) 0.022(4) 0.005(4)
C39 0.055(4) 0.031(4) 0.034(4) -0.001(4) 0.012(3) 0.019(4)
C40 0.095(6) 0.039(4) 0.043(5) -0.009(4) 0.016(6) 0.003(5)
C41 0.061(5) 0.044(5) 0.075(6) 0.019(5) 0.021(4) 0.016(4)
C42 0.026(3) 0.030(3) 0.027(3) -0.005(4) 0.000(2) -0.008(3)
C43 0.023(3) 0.038(4) 0.018(3) 0.001(3) 0.004(3) 0.005(3)
C44 0.031(3) 0.026(4) 0.027(4) 0.001(3) 0.004(3) -0.004(3)
C45 0.036(3) 0.024(4) 0.034(4) -0.001(3) -0.008(3) -0.002(3)
C46 0.031(4) 0.035(4) 0.072(6) -0.011(4) -0.008(4) -0.005(3)
C47 0.039(4) 0.024(4) 0.034(4) -0.008(3) -0.008(3) 0.000(3)
C48 0.037(3) 0.038(4) 0.036(5) -0.004(4) -0.009(3) -0.002(3)
C49 0.043(4) 0.038(4) 0.040(5) -0.008(4) -0.011(4) 0.005(3)
C50 0.032(4) 0.048(5) 0.049(5) -0.016(4) -0.008(4) -0.004(3)
C51 0.034(4) 0.042(5) 0.050(5) -0.013(4) -0.003(4) -0.004(3)
C52 0.027(3) 0.035(4) 0.048(5) 0.004(3) 0.001(4) 0.000(4)
C53 0.050(4) 0.048(5) 0.034(5) -0.012(4) -0.012(4) 0.013(4)
C54 0.047(5) 0.068(7) 0.048(5) 0.009(4) 0.006(4) 0.003(4)
C55 0.068(6) 0.105(9) 0.037(6) -0.016(6) -0.004(5) -0.010(6)
C56 0.033(4) 0.051(4) 0.034(5) 0.008(4) -0.001(3) -0.004(3)
C57 0.105(8) 0.052(5) 0.058(7) 0.013(5) -0.001(7) 0.013(6)
C58 0.053(5) 0.062(6) 0.041(5) 0.009(5) 0.005(4) 0.000(4)
C59 0.144(13) 0.097(11) 0.094(9) -0.009(9) -0.021(10) 0.007(11)
C60 0.101(12) 0.109(15) 0.28(3) 0.039(17) 0.050(15) 0.001(11)
C61 0.109(12) 0.21(2) 0.079(11) -0.066(13) -0.002(9) -0.002(13)
C62 0.124(14) 0.17(2) 0.139(17) -0.009(15) -0.029(12) -0.009(14)
C63 0.115(13) 0.163(19) 0.18(2) 0.067(16) 0.036(13) 0.032(12)
C64 0.121(12) 0.163(17) 0.112(13) 0.050(12) -0.005(10) -0.039(11)

loop_
_atom_type_symbol
_atom_type_description
_atom_type_scat_dispersion_real
_atom_type_scat_dispersion_imag
_atom_type_scat_source
C C 0.0033 0.0016 'International Tables Vol C Tables 4.2.6.8 and 6.1.1.4'
H H 0.0000 0.0000 'International Tables Vol C Tables 4.2.6.8 and 6.1.1.4'
N N 0.0061 0.0033 'International Tables Vol C Tables 4.2.6.8 and 6.1.1.4'
Pb Pb -3.3944 10.1111 'International Tables Vol C Tables 4.2.6.8 and 6.1.1.4'

loop_
_geom_angle_atom_site_label_1
_geom_angle_atom_site_label_2
_geom_angle_atom_site_label_3
_geom_angle
_geom_angle_site_symmetry_1
_geom_angle_site_symmetry_3
_geom_angle_publ_flag
N3 Pb1 N2 101.74(19) . . ?
N3 Pb1 N1 106.97(18) . . ?
N2 Pb1 N1 83.04(19) . . ?
C14 N1 C1 118.9(6) . . ?
C14 N1 Pb1 125.6(5) . . ?
C1 N1 Pb1 112.9(4) . . ?
C16 N2 C18 121.2(5) . . ?
C16 N2 Pb1 125.5(4) . . ?
C18 N2 Pb1 110.7(4) . . ?
C43 N3 C30 117.0(5) . . ?
C43 N3 Pb1 133.4(5) . . ?
C30 N3 Pb1 109.0(4) . . ?
C45 N4 C47 120.2(6) . . ?
C6 C1 C2 121.0(6) . . ?
C6 C1 N1 118.4(6) . . ?
C2 C1 N1 120.6(6) . . ?
C3 C2 C1 117.6(6) . . ?
C3 C2 C7 119.1(6) . . ?
C1 C2 C7 123.2(6) . . ?
C4 C3 C2 122.0(7) . . ?
C3 C4 C5 120.6(7) . . ?
C4 C5 C6 121.1(7) . . ?
C5 C6 C1 117.7(7) . . ?
C5 C6 C10 119.4(7) . . ?
C1 C6 C10 122.8(7) . . ?
C8 C7 C2 112.2(6) . . ?
C8 C7 C9 107.5(5) . . ?
C2 C7 C9 111.4(6) . . ?
C6 C10 C12 111.8(7) . . ?
C6 C10 C11 111.3(7) . . ?
C12 C10 C11 110.6(6) . . ?
N1 C14 C15 125.4(7) . . ?
N1 C14 C13 119.3(7) . . ?
C15 C14 C13 115.1(7) . . ?
C16 C15 C14 132.5(7) . . ?
N2 C16 C15 125.9(6) . . ?
N2 C16 C17 119.7(6) . . ?
C15 C16 C17 114.4(6) . . ?
C19 C18 C23 121.4(6) . . ?
C19 C18 N2 118.1(6) . . ?
C23 C18 N2 120.5(5) . . ?
C18 C19 C20 118.0(6) . . ?
C18 C19 C24 122.7(6) . . ?
C20 C19 C24 119.2(7) . . ?
C21 C20 C19 121.4(6) . . ?
C22 C21 C20 119.6(7) . . ?
C21 C22 C23 121.8(7) . . ?
C22 C23 C18 117.7(6) . . ?
C22 C23 C27 118.8(7) . . ?
C18 C23 C27 123.5(6) . . ?
C25 C24 C26 110.7(6) . . ?
C25 C24 C19 110.5(6) . . ?
C26 C24 C19 112.9(6) . . ?
C29 C27 C23 112.3(6) . . ?
C29 C27 C28 109.1(7) . . ?
C23 C27 C28 110.8(6) . . ?
C35 C30 C31 119.0(7) . . ?
C35 C30 N3 121.6(6) . . ?
C31 C30 N3 119.4(6) . . ?
C32 C31 C30 118.6(7) . . ?
C32 C31 C36 120.3(7) . . ?
C30 C31 C36 121.1(6) . . ?
C33 C32 C31 122.3(8) . . ?
C32 C33 C34 119.7(7) . . ?
C35 C34 C33 120.9(7) . . ?
C34 C35 C30 119.2(7) . . ?
C34 C35 C39 118.9(7) . . ?
C30 C35 C39 121.8(6) . . ?
C37 C36 C31 111.2(6) . . ?
C37 C36 C38 111.3(6) . . ?
C31 C36 C38 109.9(7) . . ?
C40 C39 C35 111.6(7) . . ?
C40 C39 C41 110.6(7) . . ?
C35 C39 C41 111.2(6) . . ?
N3 C43 C44 122.6(7) . . ?
N3 C43 C42 115.5(6) . . ?
C44 C43 C42 121.9(6) . . ?
C43 C44 C45 128.8(7) . . ?
N4 C45 C44 123.2(6) . . ?
N4 C45 C46 122.6(6) . . ?
C44 C45 C46 114.1(6) . . ?
C52 C47 N4 118.9(7) . . ?
C52 C47 C48 120.8(6) . . ?
N4 C47 C48 120.2(6) . . ?
C49 C48 C47 116.9(8) . . ?
C49 C48 C53 122.7(8) . . ?
C47 C48 C53 120.3(6) . . ?
C50 C49 C48 122.2(9) . . ?
C51 C50 C49 119.2(7) . . ?
C50 C51 C52 122.6(8) . . ?
C51 C52 C47 118.2(8) . . ?
C51 C52 C56 121.2(7) . . ?
C47 C52 C56 120.5(7) . . ?
C48 C53 C54 110.7(7) . . ?
C48 C53 C55 114.0(8) . . ?
C54 C53 C55 110.3(8) . . ?
C58 C56 C57 108.2(8) . . ?
C58 C56 C52 113.6(7) . . ?
C57 C56 C52 112.2(7) . . ?
C59 C60 C61 112.9(15) . . ?
C62 C61 C60 111.2(17) . . ?
C61 C62 C63 115.1(18) . . ?
C64 C63 C62 122(2) . . ?

loop_
_geom_bond_atom_site_label_1
_geom_bond_atom_site_label_2
_geom_bond_distance
_geom_bond_site_symmetry_2
_geom_bond_publ_flag
Pb1 N3 2.268(5) . ?
Pb1 N2 2.343(5) . ?
Pb1 N1 2.350(5) . ?
N1 C14 1.327(10) . ?
N1 C1 1.452(9) . ?
N2 C16 1.331(8) . ?
N2 C18 1.433(8) . ?
N3 C43 1.352(8) . ?
N3 C30 1.451(9) . ?
N4 C45 1.300(9) . ?
N4 C47 1.417(9) . ?
C1 C6 1.411(10) . ?
C1 C2 1.411(9) . ?
C2 C3 1.401(10) . ?
C2 C7 1.528(10) . ?
C3 C4 1.354(11) . ?
C4 C5 1.370(11) . ?
C5 C6 1.410(11) . ?
C6 C10 1.514(9) . ?
C7 C8 1.521(11) . ?
C7 C9 1.531(10) . ?
C10 C12 1.517(12) . ?
C10 C11 1.519(11) . ?
C13 C14 1.510(10) . ?
C14 C15 1.407(10) . ?
C15 C16 1.388(9) . ?
C16 C17 1.522(9) . ?
C18 C19 1.390(10) . ?
C18 C23 1.410(10) . ?
C19 C20 1.409(10) . ?
C19 C24 1.537(10) . ?
C20 C21 1.376(10) . ?
C21 C22 1.370(9) . ?
C22 C23 1.402(9) . ?
C23 C27 1.526(9) . ?
C24 C25 1.496(11) . ?
C24 C26 1.523(10) . ?
C27 C29 1.512(11) . ?
C27 C28 1.544(12) . ?
C30 C35 1.394(9) . ?
C30 C31 1.434(9) . ?
C31 C32 1.361(10) . ?
C31 C36 1.524(10) . ?
C32 C33 1.350(11) . ?
C33 C34 1.382(12) . ?
C34 C35 1.381(10) . ?
C35 C39 1.527(10) . ?
C36 C37 1.523(10) . ?
C36 C38 1.549(11) . ?
C39 C40 1.502(11) . ?
C39 C41 1.547(10) . ?
C42 C43 1.483(11) . ?
C43 C44 1.369(10) . ?
C44 C45 1.432(9) . ?
C45 C46 1.515(10) . ?
C47 C52 1.406(11) . ?
C47 C48 1.418(11) . ?
C48 C49 1.387(9) . ?
C48 C53 1.508(11) . ?
C49 C50 1.378(12) . ?
C50 C51 1.356(12) . ?
C51 C52 1.369(11) . ?
C52 C56 1.524(11) . ?
C53 C54 1.521(13) . ?
C53 C55 1.523(11) . ?
C56 C58 1.519(11) . ?
C56 C57 1.521(11) . ?
C59 C60 1.40(2) . ?
C60 C61 1.62(3) . ?
C61 C62 1.37(2) . ?
C62 C63 1.56(2) . ?
C63 C64 1.33(2) . ?
